data_4077963
loop_
_publ_author_name
'Tejel, Cristina'
'Geer, Ana M.'
'Jim\'enez, Sonia'
'L\'opez, Jos\'e A.'
'Ciriano, Miguel A.'

_publ_section_title
;
 Easy Access to Hydride Chemistry on a Tripodal P-Based Rhodium Scaffold
;
_journal_issue 7
_journal_name_full Organometallics
_journal_page_first 2895
_journal_paper_doi 10.1021/om201129j
_journal_volume 31
_journal_year 2012
_chemical_formula_moiety 'C90 H85 B2 P6 Rh2, C7 H8, C6 H14'
_chemical_formula_sum 'C103 H107 B2 P6 Rh2'
_chemical_formula_weight 1758.15
_chemical_name_systematic
;
 ?
;
_space_group_IT_number 2
_symmetry_cell_setting triclinic
_symmetry_space_group_name_Hall '-P 1'
_symmetry_space_group_name_H-M 'P -1'
_atom_sites_solution_hydrogens mixed
_atom_sites_solution_primary heavy
_atom_sites_solution_secondary difmap
_audit_creation_method SHELXL-97
_cell_angle_alpha 99.910(4)
_cell_angle_beta 94.923(4)
_cell_angle_gamma 116.112(6)
_cell_formula_units_Z 2
_cell_length_a 13.276(4)
_cell_length_b 13.764(4)
_cell_length_c 26.816(8)
_cell_measurement_reflns_used 3251
_cell_measurement_temperature 100(2)
_cell_measurement_theta_max 26.91
_cell_measurement_theta_min 2.35
_cell_volume 4261(2)
_computing_cell_refinement 'SAINT+ v. 6.45 (Bruker AXS, 2003)'
_computing_data_collection 'SMART v. 5.611 (Bruker AXS, 2000)'
_computing_data_reduction 'SAINT+ v. 6.45 (Bruker AXS, 2003)'
_computing_molecular_graphics
;
ORTEP3 for Windows - L. J. Farrugia, 
J. Appl. Crystallogr. 1997, 30, 565.
;
_computing_structure_refinement
;
SHELX97 - Programs for Crystal Structure Analysis (Release 97-2). 
G. M. Sheldrick, Institut fur Anorganische Chemie der Universitat, 
Tammanstrasse 4, D-3400 Gottingen, Germany, 1998.
;
_computing_structure_solution
;
SHELX97 - Programs for Crystal Structure Analysis (Release 97-2). 
G. M. Sheldrick, Institut fur Anorganische Chemie der Universitat, 
Tammanstrasse 4, D-3400 Gottingen, Germany, 1998.
;
_diffrn_ambient_temperature 100(2)
_diffrn_detector_area_resol_mean 8.26
_diffrn_measured_fraction_theta_full 0.992
_diffrn_measured_fraction_theta_max 0.992
_diffrn_measurement_device_type 'Bruker SMART APEX CCD system'
_diffrn_measurement_method '\w rotations with narrow frames'
_diffrn_radiation_monochromator graphite
_diffrn_radiation_type MoK\a
_diffrn_radiation_wavelength 0.71073
_diffrn_reflns_av_R_equivalents 0.0503
_diffrn_reflns_av_sigmaI/netI 0.0580
_diffrn_reflns_limit_h_max 16
_diffrn_reflns_limit_h_min -16
_diffrn_reflns_limit_k_max 17
_diffrn_reflns_limit_k_min -17
_diffrn_reflns_limit_l_max 34
_diffrn_reflns_limit_l_min -34
_diffrn_reflns_number 49931
_diffrn_reflns_theta_full 27.00
_diffrn_reflns_theta_max 27.00
_diffrn_reflns_theta_min 1.69
_diffrn_source 'normal-focus sealed tube'
_diffrn_standards_decay_% 0
_exptl_absorpt_coefficient_mu 0.549
_exptl_absorpt_correction_T_max 0.9579
_exptl_absorpt_correction_T_min 0.8271
_exptl_absorpt_correction_type multi-scan
_exptl_absorpt_process_details
;
  SADABS: Area-Detector Absorption Correction.  v. 2.10 Bruker-AXS 
;
_exptl_crystal_colour red
_exptl_crystal_density_diffrn 1.370
_exptl_crystal_density_method 'not measured'
_exptl_crystal_description 'irregular block'
_exptl_crystal_F_000 1830
_exptl_crystal_size_max 0.20
_exptl_crystal_size_mid 0.15
_exptl_crystal_size_min 0.08
_refine_diff_density_max 0.981
_refine_diff_density_min -0.711
_refine_diff_density_rms 0.098
_refine_ls_extinction_method none
_refine_ls_goodness_of_fit_ref 1.090
_refine_ls_hydrogen_treatment mixed
_refine_ls_matrix_type full
_refine_ls_number_parameters 1012
_refine_ls_number_reflns 18459
_refine_ls_number_restraints 33
_refine_ls_restrained_S_all 1.091
_refine_ls_R_factor_all 0.0608
_refine_ls_R_factor_gt 0.0481
_refine_ls_shift/su_max 0.003
_refine_ls_shift/su_mean 0.000
_refine_ls_structure_factor_coef Fsqd
_refine_ls_weighting_details 'calc w=1/[\s^2^(Fo^2^)+(0.0479P)^2^+3.8694P] where P=(Fo^2^+2Fc^2^)/3'
_refine_ls_weighting_scheme calc
_refine_ls_wR_factor_gt 0.1098
_refine_ls_wR_factor_ref 0.1152
_reflns_number_gt 15482
_reflns_number_total 18459
_reflns_threshold_expression >2sigma(I)
_cod_data_source_file om201129j_si_002.cif
_cod_data_source_block cta106as
_cod_depositor_comments
;
The following automatic conversions were performed:

'_symmetry_cell_setting' value 'Triclinic' changed to 'triclinic'
according to /home/saulius/struct/CIF-dictionaries/cif_core.dic
dictionary named 'cif_core.dic' version 2.4.1 from 2010-06-29.

Automatic conversion script
Id: cif_fix_values 1715 2011-07-08 13:25:40Z adriana 
;
_cod_original_sg_symbol_H-M P-1
_cod_database_code 4077963

loop_
_symmetry_equiv_pos_as_xyz
'x, y, z'
'-x, -y, -z'

loop_
_atom_site_label
_atom_site_type_symbol
_atom_site_fract_x
_atom_site_fract_y
_atom_site_fract_z
_atom_site_U_iso_or_equiv
_atom_site_adp_type
_atom_site_occupancy
_atom_site_symmetry_multiplicity
_atom_site_calc_flag
_atom_site_refinement_flags
_atom_site_disorder_assembly
_atom_site_disorder_group
Rh1 Rh 0.79738(2) 0.48991(2) 0.720873(9) 0.01546(7) Uani 1 1 d . . .
Rh2 Rh 0.91925(2) 0.43168(2) 0.781208(9) 0.01575(7) Uani 1 1 d . . .
H1M H 0.814(3) 0.361(3) 0.7174(13) 0.030 Uiso 1 1 d . . .
H2M H 0.949(3) 0.542(3) 0.7449(13) 0.030 Uiso 1 1 d . . .
H3M H 0.798(3) 0.471(3) 0.7869(13) 0.030 Uiso 1 1 d . . .
P1 P 0.78160(7) 0.65315(7) 0.74695(3) 0.01763(16) Uani 1 1 d . . .
P2 P 0.60382(7) 0.39399(7) 0.68908(3) 0.01680(16) Uani 1 1 d . . .
P3 P 0.81950(7) 0.52690(7) 0.63964(3) 0.01860(17) Uani 1 1 d . . .
P4 P 1.05191(7) 0.55183(7) 0.85671(3) 0.01979(17) Uani 1 1 d . . .
P5 P 0.86200(7) 0.29390(7) 0.82645(3) 0.01680(16) Uani 1 1 d . . .
P6 P 1.04606(7) 0.36822(7) 0.75566(3) 0.01771(17) Uani 1 1 d . . .
B1 B 0.6305(3) 0.5863(3) 0.64653(14) 0.0197(7) Uani 1 1 d . . .
B2 B 1.1025(3) 0.3682(3) 0.86309(13) 0.0199(7) Uani 1 1 d . . .
C1 C 0.9112(3) 0.7844(3) 0.77641(12) 0.0220(7) Uani 1 1 d . . .
C2 C 0.9015(3) 0.8734(3) 0.80564(13) 0.0267(7) Uani 1 1 d . . .
H2 H 0.8284 0.8649 0.8107 0.032 Uiso 1 1 calc R . .
C3 C 0.9973(3) 0.9735(3) 0.82714(14) 0.0334(8) Uani 1 1 d . . .
H3 H 0.9898 1.0333 0.8471 0.040 Uiso 1 1 calc R . .
C4 C 1.1038(3) 0.9871(3) 0.81974(15) 0.0369(9) Uani 1 1 d . . .
H4 H 1.1697 1.0556 0.8352 0.044 Uiso 1 1 calc R . .
C5 C 1.1144(3) 0.9011(3) 0.78983(14) 0.0338(9) Uani 1 1 d . . .
H5 H 1.1875 0.9112 0.7839 0.041 Uiso 1 1 calc R . .
C6 C 1.0185(3) 0.7997(3) 0.76841(13) 0.0264(7) Uani 1 1 d . . .
H6 H 1.0265 0.7406 0.7482 0.032 Uiso 1 1 calc R . .
C7 C 0.6966(3) 0.6504(2) 0.79781(12) 0.0196(6) Uani 1 1 d . . .
C8 C 0.7411(3) 0.6512(3) 0.84720(12) 0.0222(7) Uani 1 1 d . . .
H8 H 0.8125 0.6509 0.8532 0.027 Uiso 1 1 calc R . .
C9 C 0.6827(3) 0.6525(3) 0.88741(13) 0.0269(7) Uani 1 1 d . . .
H9 H 0.7150 0.6556 0.9210 0.032 Uiso 1 1 calc R . .
C10 C 0.5766(3) 0.6494(3) 0.87851(13) 0.0299(8) Uani 1 1 d . . .
H10 H 0.5360 0.6494 0.9060 0.036 Uiso 1 1 calc R . .
C11 C 0.5302(3) 0.6461(3) 0.82981(14) 0.0305(8) Uani 1 1 d . . .
H11 H 0.4569 0.6422 0.8236 0.037 Uiso 1 1 calc R . .
C12 C 0.5907(3) 0.6485(3) 0.78976(13) 0.0250(7) Uani 1 1 d . . .
H12 H 0.5594 0.6488 0.7566 0.030 Uiso 1 1 calc R . .
C13 C 0.5108(3) 0.3305(3) 0.73346(12) 0.0205(7) Uani 1 1 d . . .
C14 C 0.5415(3) 0.3767(3) 0.78604(13) 0.0251(7) Uani 1 1 d . . .
H14 H 0.6154 0.4370 0.7998 0.030 Uiso 1 1 calc R . .
C15 C 0.4651(3) 0.3359(3) 0.81899(14) 0.0319(8) Uani 1 1 d . . .
H15 H 0.4865 0.3688 0.8549 0.038 Uiso 1 1 calc R . .
C16 C 0.3581(3) 0.2473(3) 0.79911(15) 0.0349(9) Uani 1 1 d . . .
H16 H 0.3056 0.2198 0.8214 0.042 Uiso 1 1 calc R . .
C17 C 0.3273(3) 0.1985(3) 0.74699(15) 0.0351(9) Uani 1 1 d . . .
H17 H 0.2545 0.1363 0.7336 0.042 Uiso 1 1 calc R . .
C18 C 0.4028(3) 0.2406(3) 0.71430(14) 0.0292(8) Uani 1 1 d . . .
H18 H 0.3806 0.2077 0.6784 0.035 Uiso 1 1 calc R . .
C19 C 0.5626(3) 0.2688(3) 0.63810(12) 0.0196(6) Uani 1 1 d . . .
C20 C 0.5838(3) 0.1856(3) 0.65216(13) 0.0248(7) Uani 1 1 d . . .
H20 H 0.6239 0.1987 0.6857 0.030 Uiso 1 1 calc R . .
C21 C 0.5471(3) 0.0841(3) 0.61770(15) 0.0330(8) Uani 1 1 d . . .
H21 H 0.5611 0.0278 0.6280 0.040 Uiso 1 1 calc R . .
C22 C 0.4902(3) 0.0644(3) 0.56849(15) 0.0369(9) Uani 1 1 d . . .
H22 H 0.4646 -0.0054 0.5450 0.044 Uiso 1 1 calc R . .
C23 C 0.4706(3) 0.1471(3) 0.55357(13) 0.0337(9) Uani 1 1 d . . .
H23 H 0.4335 0.1346 0.5195 0.040 Uiso 1 1 calc R . .
C24 C 0.5051(3) 0.2483(3) 0.58826(13) 0.0257(7) Uani 1 1 d . . .
H24 H 0.4894 0.3037 0.5780 0.031 Uiso 1 1 calc R . .
C25 C 0.8322(3) 0.4274(3) 0.58824(12) 0.0232(7) Uani 1 1 d . . .
C26 C 0.8009(3) 0.3191(3) 0.59165(13) 0.0256(7) Uani 1 1 d . . .
H26 H 0.7780 0.2968 0.6222 0.031 Uiso 1 1 calc R . .
C27 C 0.8024(3) 0.2421(3) 0.55082(14) 0.0328(8) Uani 1 1 d . . .
H27 H 0.7804 0.1678 0.5536 0.039 Uiso 1 1 calc R . .
C28 C 0.8359(3) 0.2736(3) 0.50633(14) 0.0362(9) Uani 1 1 d . . .
H28 H 0.8373 0.2212 0.4786 0.043 Uiso 1 1 calc R . .
C29 C 0.8672(3) 0.3814(3) 0.50224(13) 0.0322(8) Uani 1 1 d . . .
H29 H 0.8902 0.4030 0.4716 0.039 Uiso 1 1 calc R . .
C30 C 0.8652(3) 0.4583(3) 0.54265(13) 0.0269(7) Uani 1 1 d . . .
H30 H 0.8863 0.5322 0.5394 0.032 Uiso 1 1 calc R . .
C31 C 0.9515(3) 0.6536(3) 0.64097(12) 0.0236(7) Uani 1 1 d . . .
C32 C 1.0552(3) 0.6545(3) 0.65476(13) 0.0293(8) Uani 1 1 d . . .
H32 H 1.0563 0.5922 0.6650 0.035 Uiso 1 1 calc R . .
C33 C 1.1574(3) 0.7452(3) 0.65374(15) 0.0377(9) Uani 1 1 d . . .
H33 H 1.2275 0.7436 0.6623 0.045 Uiso 1 1 calc R . .
C34 C 1.1573(4) 0.8372(3) 0.64042(16) 0.0448(11) Uani 1 1 d . . .
H34 H 1.2273 0.8999 0.6405 0.054 Uiso 1 1 calc R . .
C35 C 1.0549(4) 0.8379(3) 0.62697(15) 0.0409(10) Uani 1 1 d . . .
H35 H 1.0547 0.9015 0.6179 0.049 Uiso 1 1 calc R . .
C36 C 0.9527(3) 0.7465(3) 0.62663(14) 0.0313(8) Uani 1 1 d . . .
H36 H 0.8827 0.7472 0.6165 0.038 Uiso 1 1 calc R . .
C37 C 0.5559(3) 0.6272(3) 0.61161(12) 0.0193(6) Uani 1 1 d . . .
C38 C 0.4842(3) 0.5568(3) 0.56492(12) 0.0236(7) Uani 1 1 d . . .
H38 H 0.4791 0.4850 0.5544 0.028 Uiso 1 1 calc R . .
C39 C 0.4205(3) 0.5883(3) 0.53360(12) 0.0265(7) Uani 1 1 d . . .
H39 H 0.3730 0.5381 0.5024 0.032 Uiso 1 1 calc R . .
C40 C 0.4257(3) 0.6916(3) 0.54748(14) 0.0321(8) Uani 1 1 d . . .
H40 H 0.3834 0.7138 0.5258 0.039 Uiso 1 1 calc R . .
C41 C 0.4931(3) 0.7620(3) 0.59328(16) 0.0379(9) Uani 1 1 d . . .
H41 H 0.4962 0.8329 0.6038 0.046 Uiso 1 1 calc R . .
C42 C 0.5572(3) 0.7301(3) 0.62458(14) 0.0303(8) Uani 1 1 d . . .
H42 H 0.6035 0.7807 0.6559 0.036 Uiso 1 1 calc R . .
C43 C 0.7172(3) 0.6889(3) 0.69515(11) 0.0190(6) Uani 1 1 d . . .
H43A H 0.6745 0.7268 0.7101 0.023 Uiso 1 1 calc R . .
H43B H 0.7794 0.7434 0.6815 0.023 Uiso 1 1 calc R . .
C44 C 0.5423(3) 0.4760(3) 0.66563(12) 0.0187(6) Uani 1 1 d . . .
H44A H 0.4792 0.4267 0.6364 0.022 Uiso 1 1 calc R . .
H44B H 0.5085 0.5013 0.6933 0.022 Uiso 1 1 calc R . .
C45 C 0.7043(3) 0.5456(3) 0.60825(11) 0.0192(6) Uani 1 1 d . . .
H45A H 0.7370 0.6011 0.5875 0.023 Uiso 1 1 calc R . .
H45B H 0.6502 0.4742 0.5841 0.023 Uiso 1 1 calc R . .
C46 C 1.1878(3) 0.6559(3) 0.84461(13) 0.0257(7) Uani 1 1 d . . .
C47 C 1.2813(3) 0.7155(3) 0.88484(14) 0.0345(9) Uani 1 1 d . . .
H47 H 1.2745 0.6997 0.9179 0.041 Uiso 1 1 calc R . .
C48 C 1.3839(3) 0.7971(3) 0.87788(16) 0.0394(9) Uani 1 1 d . . .
H48 H 1.4467 0.8363 0.9057 0.047 Uiso 1 1 calc R . .
C49 C 1.3939(3) 0.8211(3) 0.82979(16) 0.0383(9) Uani 1 1 d . . .
H49 H 1.4635 0.8775 0.8246 0.046 Uiso 1 1 calc R . .
C50 C 1.3026(3) 0.7629(3) 0.78962(17) 0.0395(10) Uani 1 1 d . . .
H50 H 1.3097 0.7790 0.7567 0.047 Uiso 1 1 calc R . .
C51 C 1.1997(3) 0.6801(3) 0.79690(15) 0.0324(8) Uani 1 1 d . . .
H51 H 1.1374 0.6401 0.7688 0.039 Uiso 1 1 calc R . .
C52 C 1.0192(3) 0.6458(3) 0.90212(12) 0.0220(7) Uani 1 1 d . . .
C53 C 0.9744(3) 0.6167(3) 0.94545(13) 0.0299(8) Uani 1 1 d . . .
H53 H 0.9608 0.5468 0.9522 0.036 Uiso 1 1 calc R . .
C54 C 0.9493(3) 0.6885(3) 0.97903(14) 0.0337(9) Uani 1 1 d . . .
H54 H 0.9184 0.6671 1.0084 0.040 Uiso 1 1 calc R . .
C55 C 0.9692(3) 0.7903(3) 0.96999(13) 0.0306(8) Uani 1 1 d . . .
H55 H 0.9515 0.8391 0.9929 0.037 Uiso 1 1 calc R . .
C56 C 1.0151(3) 0.8213(3) 0.92726(13) 0.0290(8) Uani 1 1 d . . .
H56 H 1.0298 0.8918 0.9210 0.035 Uiso 1 1 calc R . .
C57 C 1.0397(3) 0.7494(3) 0.89364(12) 0.0245(7) Uani 1 1 d . . .
H57 H 1.0709 0.7711 0.8644 0.029 Uiso 1 1 calc R . .
C58 C 0.8037(3) 0.3274(3) 0.88332(11) 0.0201(6) Uani 1 1 d . . .
C59 C 0.7521(3) 0.3952(3) 0.88439(14) 0.0311(8) Uani 1 1 d . . .
H59 H 0.7499 0.4280 0.8562 0.037 Uiso 1 1 calc R . .
C60 C 0.7031(3) 0.4165(3) 0.92625(15) 0.0345(9) Uani 1 1 d . . .
H60 H 0.6671 0.4628 0.9261 0.041 Uiso 1 1 calc R . .
C61 C 0.7065(3) 0.3713(3) 0.96724(13) 0.0363(9) Uani 1 1 d . . .
H61 H 0.6736 0.3862 0.9958 0.044 Uiso 1 1 calc R . .
C62 C 0.7573(5) 0.3047(5) 0.96680(17) 0.0636(16) Uani 1 1 d . . .
H62 H 0.7599 0.2731 0.9954 0.076 Uiso 1 1 calc R . .
C63 C 0.8056(4) 0.2818(4) 0.92527(14) 0.0474(12) Uani 1 1 d . . .
H63 H 0.8401 0.2343 0.9257 0.057 Uiso 1 1 calc R . .
C64 C 0.7386(3) 0.1612(3) 0.79275(11) 0.0186(6) Uani 1 1 d . . .
C65 C 0.7459(3) 0.0626(3) 0.77995(14) 0.0311(8) Uani 1 1 d . . .
H65 H 0.8167 0.0625 0.7888 0.037 Uiso 1 1 calc R . .
C66 C 0.6505(3) -0.0361(3) 0.75428(15) 0.0352(9) Uani 1 1 d . . .
H66 H 0.6566 -0.1029 0.7458 0.042 Uiso 1 1 calc R . .
C67 C 0.5477(3) -0.0374(3) 0.74115(13) 0.0310(8) Uani 1 1 d . . .
H67 H 0.4834 -0.1046 0.7227 0.037 Uiso 1 1 calc R . .
C68 C 0.5378(3) 0.0586(3) 0.75467(15) 0.0351(9) Uani 1 1 d . . .
H68 H 0.4663 0.0575 0.7464 0.042 Uiso 1 1 calc R . .
C69 C 0.6333(3) 0.1576(3) 0.78055(14) 0.0293(8) Uani 1 1 d . . .
H69 H 0.6259 0.2237 0.7899 0.035 Uiso 1 1 calc R . .
C70 C 0.9780(3) 0.2189(3) 0.72409(11) 0.0200(6) Uani 1 1 d . . .
C71 C 1.0278(3) 0.1512(3) 0.73301(12) 0.0240(7) Uani 1 1 d . . .
H71 H 1.0973 0.1815 0.7569 0.029 Uiso 1 1 calc R . .
C72 C 0.9764(3) 0.0398(3) 0.70719(13) 0.0266(7) Uani 1 1 d . . .
H72 H 1.0100 -0.0059 0.7140 0.032 Uiso 1 1 calc R . .
C73 C 0.8771(3) -0.0048(3) 0.67179(13) 0.0290(8) Uani 1 1 d . . .
H73 H 0.8432 -0.0807 0.6538 0.035 Uiso 1 1 calc R . .
C74 C 0.8264(3) 0.0608(3) 0.66228(13) 0.0284(8) Uani 1 1 d . . .
H74 H 0.7583 0.0306 0.6375 0.034 Uiso 1 1 calc R . .
C75 C 0.8763(3) 0.1718(3) 0.68949(12) 0.0249(7) Uani 1 1 d . . .
H75 H 0.8396 0.2158 0.6841 0.030 Uiso 1 1 calc R . .
C76 C 1.1232(3) 0.4259(3) 0.70533(12) 0.0236(7) Uani 1 1 d . . .
C77 C 1.2388(3) 0.4973(3) 0.71522(15) 0.0349(9) Uani 1 1 d . . .
H77 H 1.2815 0.5176 0.7489 0.042 Uiso 1 1 calc R . .
C78 C 1.2933(3) 0.5397(4) 0.67603(16) 0.0418(10) Uani 1 1 d . . .
H78 H 1.3727 0.5897 0.6834 0.050 Uiso 1 1 calc R . .
C79 C 1.2333(4) 0.5100(4) 0.62662(15) 0.0396(10) Uani 1 1 d . . .
H79 H 1.2707 0.5396 0.6001 0.048 Uiso 1 1 calc R . .
C80 C 1.1181(4) 0.4367(4) 0.61630(15) 0.0403(10) Uani 1 1 d . . .
H80 H 1.0762 0.4148 0.5823 0.048 Uiso 1 1 calc R . .
C81 C 1.0630(3) 0.3947(3) 0.65542(13) 0.0328(8) Uani 1 1 d . . .
H81 H 0.9837 0.3443 0.6479 0.039 Uiso 1 1 calc R . .
C82 C 1.1944(3) 0.3474(3) 0.89864(11) 0.0213(7) Uani 1 1 d . . .
C83 C 1.1696(3) 0.2543(3) 0.91788(12) 0.0276(8) Uani 1 1 d . . .
H83 H 1.0936 0.1955 0.9099 0.033 Uiso 1 1 calc R . .
C84 C 1.2527(4) 0.2437(4) 0.94875(14) 0.0381(9) Uani 1 1 d . . .
H84 H 1.2325 0.1787 0.9616 0.046 Uiso 1 1 calc R . .
C85 C 1.3642(3) 0.3274(4) 0.96068(14) 0.0372(9) Uani 1 1 d . . .
H85 H 1.4208 0.3203 0.9817 0.045 Uiso 1 1 calc R . .
C86 C 1.3920(3) 0.4199(3) 0.94193(13) 0.0333(9) Uani 1 1 d . . .
H86 H 1.4684 0.4779 0.9498 0.040 Uiso 1 1 calc R . .
C87 C 1.3090(3) 0.4297(3) 0.91140(12) 0.0286(8) Uani 1 1 d . . .
H87 H 1.3304 0.4948 0.8985 0.034 Uiso 1 1 calc R . .
C88 C 1.0966(3) 0.4786(3) 0.89599(12) 0.0210(7) Uani 1 1 d . . .
H88A H 1.1730 0.5309 0.9168 0.025 Uiso 1 1 calc R . .
H88B H 1.0431 0.4544 0.9202 0.025 Uiso 1 1 calc R . .
C90 C 1.1530(3) 0.3917(3) 0.80906(11) 0.0200(6) Uani 1 1 d . . .
H90A H 1.1882 0.3428 0.7991 0.024 Uiso 1 1 calc R . .
H90B H 1.2136 0.4697 0.8160 0.024 Uiso 1 1 calc R . .
C89 C 0.9731(3) 0.2615(3) 0.84989(11) 0.0191(6) Uani 1 1 d . . .
H89A H 0.9558 0.2338 0.8814 0.023 Uiso 1 1 calc R . .
H89B H 0.9721 0.2007 0.8236 0.023 Uiso 1 1 calc R . .
C101 C 0.1770(3) 0.1631(3) 0.56089(14) 0.0360(9) Uani 1 1 d . . .
C102 C 0.2428(3) 0.2593(3) 0.54520(14) 0.0349(9) Uani 1 1 d . . .
H102 H 0.2664 0.3299 0.5675 0.042 Uiso 1 1 calc R . .
C103 C 0.2742(3) 0.2531(3) 0.49741(14) 0.0376(9) Uani 1 1 d . . .
H103 H 0.3199 0.3196 0.4874 0.045 Uiso 1 1 calc R . .
C104 C 0.2400(4) 0.1518(4) 0.46422(15) 0.0429(10) Uani 1 1 d . . .
H104 H 0.2624 0.1485 0.4315 0.051 Uiso 1 1 calc R . .
C105 C 0.1735(4) 0.0556(4) 0.47843(17) 0.0486(11) Uani 1 1 d . . .
H105 H 0.1483 -0.0146 0.4554 0.058 Uiso 1 1 calc R . .
C106 C 0.1433(4) 0.0618(4) 0.52659(17) 0.0452(10) Uani 1 1 d . . .
H106 H 0.0984 -0.0052 0.5365 0.054 Uiso 1 1 calc R . .
C107 C 0.1431(4) 0.1694(5) 0.61341(17) 0.0552(13) Uani 1 1 d . . .
H10A H 0.0972 0.0939 0.6178 0.083 Uiso 0.50 1 calc PR . .
H10B H 0.0983 0.2101 0.6163 0.083 Uiso 0.50 1 calc PR . .
H10C H 0.2118 0.2081 0.6402 0.083 Uiso 0.50 1 calc PR . .
H10D H 0.1744 0.2475 0.6317 0.083 Uiso 0.50 1 calc PR . .
H10E H 0.1733 0.1313 0.6332 0.083 Uiso 0.50 1 calc PR . .
H10F H 0.0597 0.1333 0.6093 0.083 Uiso 0.50 1 calc PR . .
C111 C 0.2698(9) 0.0304(8) 1.0945(3) 0.0615(14) Uiso 0.572(5) 1 d PD A 1
C112 C 0.2871(9) 0.0611(8) 1.0423(3) 0.0682(11) Uiso 0.572(5) 1 d PD A 1
C113 C 0.2884(9) -0.0279(7) 1.0022(3) 0.0682(11) Uiso 0.572(5) 1 d PD A 1
C114 C 0.3136(7) 0.0002(7) 0.9511(3) 0.0682(11) Uiso 0.572(5) 1 d PD A 1
C115 C 0.4335(7) 0.0885(8) 0.9501(3) 0.0682(11) Uiso 0.572(5) 1 d PD A 1
C116 C 0.4515(9) 0.1025(11) 0.8954(4) 0.0615(14) Uiso 0.572(5) 1 d PD A 1
C121 C 0.2047(12) 0.0186(11) 1.0852(4) 0.0615(14) Uiso 0.428(5) 1 d PD A 2
C122 C 0.2417(11) 0.0447(12) 1.0343(4) 0.0682(11) Uiso 0.428(5) 1 d PD A 2
C123 C 0.3193(10) -0.0017(11) 1.0163(4) 0.0682(11) Uiso 0.428(5) 1 d PD A 2
C124 C 0.3927(9) 0.0550(10) 0.9798(4) 0.0682(11) Uiso 0.428(5) 1 d PD A 2
C125 C 0.3405(10) 0.0282(10) 0.9238(4) 0.0682(11) Uiso 0.428(5) 1 d PD A 2
C126 C 0.4225(12) 0.0983(14) 0.8915(5) 0.0615(14) Uiso 0.428(5) 1 d PD A 2

loop_
_atom_site_aniso_label
_atom_site_aniso_U_11
_atom_site_aniso_U_22
_atom_site_aniso_U_33
_atom_site_aniso_U_23
_atom_site_aniso_U_13
_atom_site_aniso_U_12
Rh1 0.01878(13) 0.01707(13) 0.01379(12) 0.00564(9) 0.00606(9) 0.00990(10)
Rh2 0.01922(13) 0.01774(13) 0.01303(12) 0.00501(9) 0.00588(9) 0.00995(10)
P1 0.0207(4) 0.0181(4) 0.0149(4) 0.0034(3) 0.0039(3) 0.0098(3)
P2 0.0201(4) 0.0165(4) 0.0159(4) 0.0053(3) 0.0062(3) 0.0093(3)
P3 0.0227(4) 0.0208(4) 0.0165(4) 0.0074(3) 0.0085(3) 0.0119(4)
P4 0.0221(4) 0.0196(4) 0.0177(4) 0.0035(3) 0.0064(3) 0.0095(3)
P5 0.0201(4) 0.0187(4) 0.0129(4) 0.0043(3) 0.0048(3) 0.0097(3)
P6 0.0211(4) 0.0221(4) 0.0135(4) 0.0057(3) 0.0064(3) 0.0120(3)
B1 0.0205(18) 0.0174(18) 0.0208(17) 0.0039(14) 0.0057(14) 0.0083(15)
B2 0.0219(18) 0.0219(19) 0.0153(16) 0.0038(14) 0.0055(14) 0.0093(15)
C1 0.0266(17) 0.0204(16) 0.0160(15) 0.0067(13) 0.0024(13) 0.0077(14)
C2 0.0299(19) 0.0247(18) 0.0232(17) 0.0039(14) 0.0019(14) 0.0117(15)
C3 0.045(2) 0.0217(18) 0.0265(18) 0.0041(15) 0.0018(16) 0.0103(17)
C4 0.034(2) 0.0237(19) 0.036(2) 0.0124(16) -0.0050(17) -0.0010(17)
C5 0.0227(19) 0.040(2) 0.035(2) 0.0194(17) 0.0023(15) 0.0090(17)
C6 0.0278(18) 0.0295(19) 0.0217(16) 0.0079(14) 0.0049(14) 0.0124(15)
C7 0.0236(17) 0.0134(15) 0.0194(15) -0.0012(12) 0.0054(13) 0.0079(13)
C8 0.0228(17) 0.0213(17) 0.0203(16) 0.0029(13) 0.0039(13) 0.0089(14)
C9 0.033(2) 0.0261(18) 0.0190(16) 0.0053(14) 0.0050(14) 0.0117(16)
C10 0.0305(19) 0.0300(19) 0.0251(18) 0.0023(15) 0.0142(15) 0.0102(16)
C11 0.0244(18) 0.031(2) 0.0321(19) -0.0026(15) 0.0044(15) 0.0133(16)
C12 0.0318(19) 0.0224(17) 0.0216(16) 0.0020(13) 0.0021(14) 0.0150(15)
C13 0.0228(17) 0.0226(17) 0.0233(16) 0.0111(13) 0.0099(13) 0.0136(14)
C14 0.0306(19) 0.0200(17) 0.0254(17) 0.0063(14) 0.0099(14) 0.0111(15)
C15 0.040(2) 0.033(2) 0.0282(19) 0.0111(16) 0.0176(16) 0.0185(18)
C16 0.032(2) 0.040(2) 0.044(2) 0.0220(18) 0.0245(18) 0.0185(18)
C17 0.0211(18) 0.039(2) 0.042(2) 0.0145(18) 0.0108(16) 0.0091(17)
C18 0.0244(18) 0.035(2) 0.0255(18) 0.0091(15) 0.0063(14) 0.0103(16)
C19 0.0217(16) 0.0184(16) 0.0205(15) 0.0055(13) 0.0087(13) 0.0098(13)
C20 0.0240(17) 0.0212(17) 0.0290(18) 0.0067(14) 0.0059(14) 0.0098(14)
C21 0.040(2) 0.0233(19) 0.042(2) 0.0096(16) 0.0137(17) 0.0185(17)
C22 0.047(2) 0.0222(19) 0.035(2) -0.0020(16) 0.0130(18) 0.0120(18)
C23 0.044(2) 0.030(2) 0.0203(17) -0.0008(15) 0.0050(16) 0.0137(18)
C24 0.0276(18) 0.0265(18) 0.0241(17) 0.0081(14) 0.0065(14) 0.0123(15)
C25 0.0232(17) 0.0289(18) 0.0227(16) 0.0049(14) 0.0068(13) 0.0164(15)
C26 0.0285(18) 0.0295(19) 0.0281(18) 0.0102(15) 0.0105(14) 0.0194(16)
C27 0.036(2) 0.028(2) 0.038(2) 0.0037(16) 0.0091(17) 0.0188(17)
C28 0.039(2) 0.040(2) 0.031(2) -0.0039(17) 0.0090(17) 0.0239(19)
C29 0.033(2) 0.047(2) 0.0223(17) 0.0073(16) 0.0131(15) 0.0230(18)
C30 0.0305(19) 0.033(2) 0.0229(17) 0.0099(15) 0.0102(14) 0.0178(16)
C31 0.0308(18) 0.0239(17) 0.0169(15) 0.0067(13) 0.0112(13) 0.0115(15)
C32 0.0280(19) 0.032(2) 0.0252(17) 0.0082(15) 0.0102(14) 0.0102(16)
C33 0.030(2) 0.043(2) 0.034(2) 0.0108(18) 0.0131(16) 0.0100(18)
C34 0.043(3) 0.034(2) 0.046(2) 0.0113(19) 0.027(2) 0.0048(19)
C35 0.053(3) 0.027(2) 0.043(2) 0.0134(17) 0.025(2) 0.0146(19)
C36 0.040(2) 0.0266(19) 0.0305(19) 0.0110(15) 0.0182(16) 0.0150(17)
C37 0.0217(16) 0.0210(16) 0.0190(15) 0.0093(13) 0.0086(12) 0.0107(14)
C38 0.0300(18) 0.0285(18) 0.0184(15) 0.0065(13) 0.0095(14) 0.0175(15)
C39 0.0285(18) 0.040(2) 0.0150(15) 0.0087(14) 0.0082(13) 0.0181(16)
C40 0.0281(19) 0.037(2) 0.038(2) 0.0226(17) 0.0049(16) 0.0167(17)
C41 0.041(2) 0.0226(19) 0.050(2) 0.0141(17) -0.0025(19) 0.0142(17)
C42 0.032(2) 0.0217(18) 0.0323(19) 0.0053(15) -0.0019(15) 0.0099(16)
C43 0.0246(17) 0.0178(16) 0.0170(15) 0.0051(12) 0.0043(12) 0.0116(14)
C44 0.0230(16) 0.0182(16) 0.0163(14) 0.0029(12) 0.0046(12) 0.0110(13)
C45 0.0248(17) 0.0222(16) 0.0135(14) 0.0061(12) 0.0045(12) 0.0125(14)
C46 0.0249(18) 0.0198(17) 0.0326(18) 0.0053(14) 0.0120(15) 0.0097(14)
C47 0.034(2) 0.029(2) 0.0263(18) -0.0013(15) 0.0104(16) 0.0042(17)
C48 0.035(2) 0.033(2) 0.040(2) 0.0019(17) 0.0132(18) 0.0074(18)
C49 0.029(2) 0.031(2) 0.055(3) 0.0136(19) 0.0192(19) 0.0103(17)
C50 0.033(2) 0.043(2) 0.052(2) 0.030(2) 0.0207(19) 0.0179(19)
C51 0.0270(19) 0.037(2) 0.040(2) 0.0201(17) 0.0117(16) 0.0158(17)
C52 0.0240(17) 0.0221(17) 0.0180(15) -0.0005(13) 0.0030(13) 0.0109(14)
C53 0.039(2) 0.0289(19) 0.0305(19) 0.0110(15) 0.0162(16) 0.0202(17)
C54 0.043(2) 0.037(2) 0.0288(19) 0.0094(16) 0.0187(17) 0.0230(19)
C55 0.033(2) 0.032(2) 0.0276(18) -0.0021(15) 0.0054(15) 0.0195(17)
C56 0.034(2) 0.0247(18) 0.0275(18) 0.0036(14) -0.0002(15) 0.0150(16)
C57 0.0264(18) 0.0254(18) 0.0186(16) 0.0026(13) 0.0020(13) 0.0107(15)
C58 0.0228(16) 0.0206(16) 0.0150(14) 0.0009(12) 0.0049(12) 0.0091(14)
C59 0.039(2) 0.039(2) 0.0290(19) 0.0157(16) 0.0156(16) 0.0254(18)
C60 0.039(2) 0.039(2) 0.039(2) 0.0116(17) 0.0181(17) 0.0261(19)
C61 0.046(2) 0.051(2) 0.0194(17) 0.0039(16) 0.0142(16) 0.029(2)
C62 0.110(4) 0.107(4) 0.037(2) 0.044(3) 0.044(3) 0.090(4)
C63 0.087(3) 0.073(3) 0.026(2) 0.026(2) 0.031(2) 0.067(3)
C64 0.0232(16) 0.0209(16) 0.0107(14) 0.0051(12) 0.0056(12) 0.0085(13)
C65 0.0286(19) 0.0260(19) 0.036(2) 0.0004(15) 0.0059(16) 0.0129(16)
C66 0.035(2) 0.0226(19) 0.041(2) -0.0036(16) 0.0074(17) 0.0110(17)
C67 0.0292(19) 0.0255(19) 0.0234(17) 0.0048(14) 0.0030(14) 0.0004(15)
C68 0.0237(19) 0.033(2) 0.044(2) 0.0146(17) -0.0013(16) 0.0083(16)
C69 0.0303(19) 0.0259(19) 0.0336(19) 0.0104(15) 0.0025(15) 0.0140(16)
C70 0.0264(17) 0.0242(17) 0.0141(14) 0.0053(12) 0.0089(12) 0.0145(14)
C71 0.0269(18) 0.0322(19) 0.0186(16) 0.0065(14) 0.0059(13) 0.0181(16)
C72 0.037(2) 0.0289(19) 0.0235(17) 0.0080(14) 0.0072(15) 0.0225(17)
C73 0.039(2) 0.0243(18) 0.0224(17) -0.0001(14) 0.0043(15) 0.0154(16)
C74 0.0308(19) 0.0292(19) 0.0214(17) 0.0005(14) -0.0011(14) 0.0135(16)
C75 0.0315(19) 0.0298(19) 0.0199(16) 0.0064(14) 0.0039(14) 0.0200(16)
C76 0.0281(18) 0.0314(19) 0.0225(16) 0.0125(14) 0.0131(14) 0.0199(16)
C77 0.033(2) 0.047(2) 0.031(2) 0.0184(18) 0.0126(16) 0.0198(19)
C78 0.033(2) 0.055(3) 0.050(2) 0.031(2) 0.0262(19) 0.021(2)
C79 0.053(3) 0.057(3) 0.039(2) 0.031(2) 0.034(2) 0.040(2)
C80 0.051(3) 0.063(3) 0.0248(19) 0.0218(19) 0.0175(18) 0.036(2)
C81 0.038(2) 0.039(2) 0.0258(18) 0.0132(16) 0.0140(16) 0.0189(18)
C82 0.0242(17) 0.0290(18) 0.0113(14) -0.0001(12) 0.0035(12) 0.0146(15)
C83 0.0300(19) 0.034(2) 0.0211(17) 0.0060(15) 0.0038(14) 0.0178(16)
C84 0.047(2) 0.048(2) 0.031(2) 0.0167(18) 0.0053(18) 0.030(2)
C85 0.035(2) 0.062(3) 0.0224(18) 0.0062(18) 0.0008(16) 0.031(2)
C86 0.0267(19) 0.052(2) 0.0195(17) 0.0031(16) 0.0038(14) 0.0191(18)
C87 0.0279(19) 0.039(2) 0.0189(16) 0.0053(15) 0.0047(14) 0.0162(17)
C88 0.0214(16) 0.0221(17) 0.0177(15) 0.0038(13) 0.0039(12) 0.0089(14)
C90 0.0194(16) 0.0236(17) 0.0178(15) 0.0040(13) 0.0039(12) 0.0108(14)
C89 0.0230(16) 0.0235(17) 0.0140(14) 0.0052(12) 0.0061(12) 0.0127(14)
C101 0.034(2) 0.045(2) 0.030(2) 0.0121(17) 0.0092(16) 0.0178(19)
C102 0.038(2) 0.034(2) 0.031(2) 0.0054(16) 0.0071(16) 0.0163(18)
C103 0.039(2) 0.040(2) 0.030(2) 0.0134(17) 0.0080(17) 0.0130(19)
C104 0.039(2) 0.058(3) 0.029(2) 0.0083(19) 0.0064(17) 0.021(2)
C105 0.044(3) 0.048(3) 0.043(2) -0.004(2) 0.004(2) 0.018(2)
C106 0.040(2) 0.039(2) 0.053(3) 0.014(2) 0.011(2) 0.012(2)
C107 0.051(3) 0.080(4) 0.043(3) 0.027(2) 0.022(2) 0.031(3)

loop_
_atom_type_symbol
_atom_type_description
_atom_type_scat_dispersion_real
_atom_type_scat_dispersion_imag
_atom_type_scat_source
C C 0.0033 0.0016 'International Tables Vol C Tables 4.2.6.8 and 6.1.1.4'
H H 0.0000 0.0000 'International Tables Vol C Tables 4.2.6.8 and 6.1.1.4'
B B 0.0013 0.0007 'International Tables Vol C Tables 4.2.6.8 and 6.1.1.4'
P P 0.1023 0.0942 'International Tables Vol C Tables 4.2.6.8 and 6.1.1.4'
Rh Rh -1.1178 0.9187 'International Tables Vol C Tables 4.2.6.8 and 6.1.1.4'

loop_
_geom_angle_atom_site_label_1
_geom_angle_atom_site_label_2
_geom_angle_atom_site_label_3
_geom_angle
P2 Rh1 P3 86.83(3)
P2 Rh1 P1 89.76(3)
P3 Rh1 P1 89.58(3)
P2 Rh1 Rh2 127.49(3)
P3 Rh1 Rh2 129.06(3)
P1 Rh1 Rh2 121.93(3)
P2 Rh1 H1M 94.2(11)
P3 Rh1 H1M 104.1(11)
P1 Rh1 H1M 165.9(11)
Rh2 Rh1 H1M 46.1(11)
P2 Rh1 H2M 170.0(11)
P3 Rh1 H2M 95.8(11)
P1 Rh1 H2M 99.9(11)
Rh2 Rh1 H2M 44.4(11)
H1M Rh1 H2M 75.8(16)
P2 Rh1 H3M 99.8(11)
P3 Rh1 H3M 173.3(12)
P1 Rh1 H3M 89.9(11)
Rh2 Rh1 H3M 46.5(11)
H1M Rh1 H3M 76.0(15)
H2M Rh1 H3M 77.8(15)
P5 Rh2 P6 85.73(3)
P5 Rh2 P4 87.18(4)
P6 Rh2 P4 91.10(4)
P5 Rh2 Rh1 130.47(3)
P6 Rh2 Rh1 125.30(3)
P4 Rh2 Rh1 124.32(3)
P5 Rh2 H1M 103.0(11)
P6 Rh2 H1M 94.5(11)
P4 Rh2 H1M 168.7(11)
Rh1 Rh2 H1M 44.9(10)
P5 Rh2 H2M 173.3(11)
P6 Rh2 H2M 100.5(11)
P4 Rh2 H2M 95.3(11)
Rh1 Rh2 H2M 43.3(11)
H1M Rh2 H2M 74.0(15)
P5 Rh2 H3M 98.7(11)
P6 Rh2 H3M 167.5(10)
P4 Rh2 H3M 100.8(11)
Rh1 Rh2 H3M 43.8(10)
H1M Rh2 H3M 73.1(15)
H2M Rh2 H3M 74.7(15)
C43 P1 C7 105.24(15)
C43 P1 C1 102.83(15)
C7 P1 C1 99.37(14)
C43 P1 Rh1 113.67(10)
C7 P1 Rh1 114.52(10)
C1 P1 Rh1 119.24(11)
C44 P2 C13 102.75(14)
C44 P2 C19 108.01(15)
C13 P2 C19 99.12(15)
C44 P2 Rh1 114.99(11)
C13 P2 Rh1 116.98(11)
C19 P2 Rh1 113.30(10)
C45 P3 C31 105.66(16)
C45 P3 C25 102.01(15)
C31 P3 C25 99.94(15)
C45 P3 Rh1 114.02(10)
C31 P3 Rh1 113.06(10)
C25 P3 Rh1 120.23(11)
C88 P4 C52 104.92(15)
C88 P4 C46 103.06(16)
C52 P4 C46 98.58(15)
C88 P4 Rh2 112.68(11)
C52 P4 Rh2 121.04(11)
C46 P4 Rh2 114.28(12)
C89 P5 C64 106.99(15)
C89 P5 C58 106.01(14)
C64 P5 C58 99.11(14)
C89 P5 Rh2 114.80(11)
C64 P5 Rh2 115.58(10)
C58 P5 Rh2 112.83(11)
C90 P6 C76 106.53(15)
C90 P6 C70 107.12(15)
C76 P6 C70 99.58(15)
C90 P6 Rh2 111.96(10)
C76 P6 Rh2 116.60(11)
C70 P6 Rh2 113.95(11)
C37 B1 C43 110.2(3)
C37 B1 C44 109.2(3)
C43 B1 C44 112.3(3)
C37 B1 C45 107.2(2)
C43 B1 C45 110.5(3)
C44 B1 C45 107.3(3)
C82 B2 C89 112.6(3)
C82 B2 C88 107.3(3)
C89 B2 C88 108.5(3)
C82 B2 C90 106.4(3)
C89 B2 C90 110.7(3)
C88 B2 C90 111.3(3)
C6 C1 C2 118.7(3)
C6 C1 P1 121.7(3)
C2 C1 P1 119.5(3)
C3 C2 C1 120.6(3)
C3 C2 H2 119.7
C1 C2 H2 119.7
C4 C3 C2 120.2(4)
C4 C3 H3 119.9
C2 C3 H3 119.9
C3 C4 C5 119.8(3)
C3 C4 H4 120.1
C5 C4 H4 120.1
C4 C5 C6 120.2(4)
C4 C5 H5 119.9
C6 C5 H5 119.9
C1 C6 C5 120.4(3)
C1 C6 H6 119.8
C5 C6 H6 119.8
C12 C7 C8 118.4(3)
C12 C7 P1 123.3(2)
C8 C7 P1 118.3(2)
C9 C8 C7 121.0(3)
C9 C8 H8 119.5
C7 C8 H8 119.5
C8 C9 C10 119.8(3)
C8 C9 H9 120.1
C10 C9 H9 120.1
C11 C10 C9 120.1(3)
C11 C10 H10 120.0
C9 C10 H10 120.0
C10 C11 C12 120.1(3)
C10 C11 H11 119.9
C12 C11 H11 119.9
C11 C12 C7 120.6(3)
C11 C12 H12 119.7
C7 C12 H12 119.7
C14 C13 C18 118.5(3)
C14 C13 P2 121.0(3)
C18 C13 P2 120.2(2)
C13 C14 C15 120.8(3)
C13 C14 H14 119.6
C15 C14 H14 119.6
C16 C15 C14 119.6(3)
C16 C15 H15 120.2
C14 C15 H15 120.2
C17 C16 C15 120.3(3)
C17 C16 H16 119.9
C15 C16 H16 119.9
C16 C17 C18 119.8(4)
C16 C17 H17 120.1
C18 C17 H17 120.1
C17 C18 C13 120.8(3)
C17 C18 H18 119.6
C13 C18 H18 119.6
C20 C19 C24 118.6(3)
C20 C19 P2 116.3(2)
C24 C19 P2 124.9(2)
C21 C20 C19 120.7(3)
C21 C20 H20 119.6
C19 C20 H20 119.6
C22 C21 C20 120.3(3)
C22 C21 H21 119.8
C20 C21 H21 119.8
C21 C22 C23 119.6(3)
C21 C22 H22 120.2
C23 C22 H22 120.2
C22 C23 C24 120.4(3)
C22 C23 H23 119.8
C24 C23 H23 119.8
C23 C24 C19 120.3(3)
C23 C24 H24 119.8
C19 C24 H24 119.8
C26 C25 C30 118.6(3)
C26 C25 P3 121.3(2)
C30 C25 P3 119.9(3)
C25 C26 C27 120.8(3)
C25 C26 H26 119.6
C27 C26 H26 119.6
C28 C27 C26 120.1(3)
C28 C27 H27 119.9
C26 C27 H27 119.9
C29 C28 C27 119.8(3)
C29 C28 H28 120.1
C27 C28 H28 120.1
C28 C29 C30 120.3(3)
C28 C29 H29 119.8
C30 C29 H29 119.8
C29 C30 C25 120.3(3)
C29 C30 H30 119.9
C25 C30 H30 119.9
C32 C31 C36 118.2(3)
C32 C31 P3 118.3(3)
C36 C31 P3 123.4(3)
C33 C32 C31 120.9(4)
C33 C32 H32 119.5
C31 C32 H32 119.5
C34 C33 C32 120.1(4)
C34 C33 H33 119.9
C32 C33 H33 119.9
C33 C34 C35 119.6(4)
C33 C34 H34 120.2
C35 C34 H34 120.2
C34 C35 C36 120.4(4)
C34 C35 H35 119.8
C36 C35 H35 119.8
C35 C36 C31 120.6(4)
C35 C36 H36 119.7
C31 C36 H36 119.7
C42 C37 C38 115.1(3)
C42 C37 B1 124.5(3)
C38 C37 B1 120.4(3)
C39 C38 C37 122.5(3)
C39 C38 H38 118.8
C37 C38 H38 118.8
C40 C39 C38 120.5(3)
C40 C39 H39 119.7
C38 C39 H39 119.7
C41 C40 C39 118.7(3)
C41 C40 H40 120.6
C39 C40 H40 120.6
C40 C41 C42 120.6(4)
C40 C41 H41 119.7
C42 C41 H41 119.7
C37 C42 C41 122.6(3)
C37 C42 H42 118.7
C41 C42 H42 118.7
B1 C43 P1 117.0(2)
B1 C43 H43A 108.0
P1 C43 H43A 108.0
B1 C43 H43B 108.0
P1 C43 H43B 108.0
H43A C43 H43B 107.3
B1 C44 P2 116.3(2)
B1 C44 H44A 108.2
P2 C44 H44A 108.2
B1 C44 H44B 108.2
P2 C44 H44B 108.2
H44A C44 H44B 107.4
B1 C45 P3 116.7(2)
B1 C45 H45A 108.1
P3 C45 H45A 108.1
B1 C45 H45B 108.1
P3 C45 H45B 108.1
H45A C45 H45B 107.3
C51 C46 C47 118.2(3)
C51 C46 P4 122.0(3)
C47 C46 P4 119.8(3)
C48 C47 C46 121.7(4)
C48 C47 H47 119.1
C46 C47 H47 119.1
C47 C48 C49 119.3(4)
C47 C48 H48 120.3
C49 C48 H48 120.3
C50 C49 C48 119.7(4)
C50 C49 H49 120.1
C48 C49 H49 120.1
C49 C50 C51 120.6(4)
C49 C50 H50 119.7
C51 C50 H50 119.7
C46 C51 C50 120.5(4)
C46 C51 H51 119.8
C50 C51 H51 119.8
C53 C52 C57 118.3(3)
C53 C52 P4 121.7(3)
C57 C52 P4 120.0(2)
C54 C53 C52 120.8(3)
C54 C53 H53 119.6
C52 C53 H53 119.6
C55 C54 C53 120.3(3)
C55 C54 H54 119.8
C53 C54 H54 119.8
C54 C55 C56 119.5(3)
C54 C55 H55 120.2
C56 C55 H55 120.2
C57 C56 C55 120.1(3)
C57 C56 H56 120.0
C55 C56 H56 120.0
C56 C57 C52 120.9(3)
C56 C57 H57 119.5
C52 C57 H57 119.5
C59 C58 C63 117.6(3)
C59 C58 P5 120.9(2)
C63 C58 P5 121.5(3)
C58 C59 C60 121.1(3)
C58 C59 H59 119.5
C60 C59 H59 119.5
C61 C60 C59 120.4(3)
C61 C60 H60 119.8
C59 C60 H60 119.8
C62 C61 C60 119.2(3)
C62 C61 H61 120.4
C60 C61 H61 120.4
C61 C62 C63 121.2(4)
C61 C62 H62 119.4
C63 C62 H62 119.4
C58 C63 C62 120.6(4)
C58 C63 H63 119.7
C62 C63 H63 119.7
C69 C64 C65 118.1(3)
C69 C64 P5 119.4(3)
C65 C64 P5 122.5(3)
C64 C65 C66 120.7(3)
C64 C65 H65 119.7
C66 C65 H65 119.7
C67 C66 C65 120.4(3)
C67 C66 H66 119.8
C65 C66 H66 119.8
C66 C67 C68 119.9(3)
C66 C67 H67 120.1
C68 C67 H67 120.1
C67 C68 C69 119.8(3)
C67 C68 H68 120.1
C69 C68 H68 120.1
C64 C69 C68 121.0(3)
C64 C69 H69 119.5
C68 C69 H69 119.5
C75 C70 C71 118.3(3)
C75 C70 P6 119.8(2)
C71 C70 P6 121.9(3)
C72 C71 C70 120.4(3)
C72 C71 H71 119.8
C70 C71 H71 119.8
C73 C72 C71 120.5(3)
C73 C72 H72 119.8
C71 C72 H72 119.8
C72 C73 C74 120.1(3)
C72 C73 H73 120.0
C74 C73 H73 120.0
C73 C74 C75 119.3(3)
C73 C74 H74 120.3
C75 C74 H74 120.3
C70 C75 C74 121.3(3)
C70 C75 H75 119.4
C74 C75 H75 119.4
C77 C76 C81 118.9(3)
C77 C76 P6 122.4(3)
C81 C76 P6 118.7(3)
C76 C77 C78 120.4(4)
C76 C77 H77 119.8
C78 C77 H77 119.8
C79 C78 C77 120.8(4)
C79 C78 H78 119.6
C77 C78 H78 119.6
C78 C79 C80 119.1(3)
C78 C79 H79 120.5
C80 C79 H79 120.5
C79 C80 C81 120.4(4)
C79 C80 H80 119.8
C81 C80 H80 119.8
C76 C81 C80 120.4(4)
C76 C81 H81 119.8
C80 C81 H81 119.8
C83 C82 C87 115.6(3)
C83 C82 B2 125.5(3)
C87 C82 B2 119.0(3)
C82 C83 C84 122.0(4)
C82 C83 H83 119.0
C84 C83 H83 119.0
C85 C84 C83 120.3(4)
C85 C84 H84 119.8
C83 C84 H84 119.8
C86 C85 C84 119.3(4)
C86 C85 H85 120.4
C84 C85 H85 120.4
C85 C86 C87 120.0(4)
C85 C86 H86 120.0
C87 C86 H86 120.0
C86 C87 C82 122.8(4)
C86 C87 H87 118.6
C82 C87 H87 118.6
B2 C88 P4 114.5(2)
B2 C88 H88A 108.6
P4 C88 H88A 108.6
B2 C88 H88B 108.6
P4 C88 H88B 108.6
H88A C88 H88B 107.6
B2 C90 P6 113.9(2)
B2 C90 H90A 108.8
P6 C90 H90A 108.8
B2 C90 H90B 108.8
P6 C90 H90B 108.8
H90A C90 H90B 107.7
B2 C89 P5 114.0(2)
B2 C89 H89A 108.8
P5 C89 H89A 108.8
B2 C89 H89B 108.8
P5 C89 H89B 108.8
H89A C89 H89B 107.7
C102 C101 C106 117.5(4)
C102 C101 C107 120.9(4)
C106 C101 C107 121.6(4)
C103 C102 C101 120.7(4)
C103 C102 H102 119.7
C101 C102 H102 119.7
C104 C103 C102 120.7(4)
C104 C103 H103 119.6
C102 C103 H103 119.6
C105 C104 C103 119.8(4)
C105 C104 H104 120.1
C103 C104 H104 120.1
C104 C105 C106 119.5(4)
C104 C105 H105 120.3
C106 C105 H105 120.3
C105 C106 C101 121.8(4)
C105 C106 H106 119.1
C101 C106 H106 119.1
C101 C107 H10A 109.5
C101 C107 H10B 109.5
H10A C107 H10B 109.5
C101 C107 H10C 109.5
H10A C107 H10C 109.5
H10B C107 H10C 109.5
C101 C107 H10D 109.5
H10A C107 H10D 141.1
H10B C107 H10D 56.3
H10C C107 H10D 56.3
C101 C107 H10E 109.5
H10A C107 H10E 56.3
H10B C107 H10E 141.1
H10C C107 H10E 56.3
H10D C107 H10E 109.5
C101 C107 H10F 109.5
H10A C107 H10F 56.3
H10B C107 H10F 56.3
H10C C107 H10F 141.1
H10D C107 H10F 109.5
H10E C107 H10F 109.5
C113 C112 C111 113.6(7)
C112 C113 C114 116.3(7)
C113 C114 C115 117.6(7)
C114 C115 C116 112.7(7)
C123 C122 C121 113.8(8)
C122 C123 C124 115.6(9)
C123 C124 C125 119.2(9)
C124 C125 C126 113.9(9)

loop_
_geom_bond_atom_site_label_1
_geom_bond_atom_site_label_2
_geom_bond_distance
Rh1 P2 2.3073(11)
Rh1 P3 2.3347(10)
Rh1 P1 2.3410(10)
Rh1 Rh2 2.6488(6)
Rh1 H1M 1.87(4)
Rh1 H2M 1.82(4)
Rh1 H3M 1.83(3)
Rh2 P5 2.3080(9)
Rh2 P6 2.3137(10)
Rh2 P4 2.3682(10)
Rh2 H1M 1.91(4)
Rh2 H2M 1.86(3)
Rh2 H3M 1.92(3)
P1 C43 1.818(3)
P1 C7 1.838(3)
P1 C1 1.841(3)
P2 C44 1.818(3)
P2 C13 1.834(3)
P2 C19 1.835(3)
P3 C45 1.821(3)
P3 C31 1.841(4)
P3 C25 1.844(3)
P4 C88 1.806(3)
P4 C52 1.841(3)
P4 C46 1.844(4)
P5 C89 1.813(3)
P5 C64 1.838(3)
P5 C58 1.847(3)
P6 C90 1.805(3)
P6 C76 1.841(3)
P6 C70 1.842(3)
B1 C37 1.640(5)
B1 C43 1.642(5)
B1 C44 1.657(5)
B1 C45 1.669(5)
B2 C82 1.637(5)
B2 C89 1.652(5)
B2 C88 1.658(5)
B2 C90 1.670(4)
C1 C6 1.387(5)
C1 C2 1.399(5)
C2 C3 1.381(5)
C2 H2 0.9500
C3 C4 1.380(6)
C3 H3 0.9500
C4 C5 1.380(6)
C4 H4 0.9500
C5 C6 1.390(5)
C5 H5 0.9500
C6 H6 0.9500
C7 C12 1.392(5)
C7 C8 1.399(4)
C8 C9 1.384(4)
C8 H8 0.9500
C9 C10 1.388(5)
C9 H9 0.9500
C10 C11 1.380(5)
C10 H10 0.9500
C11 C12 1.391(5)
C11 H11 0.9500
C12 H12 0.9500
C13 C14 1.387(5)
C13 C18 1.395(5)
C14 C15 1.396(5)
C14 H14 0.9500
C15 C16 1.382(5)
C15 H15 0.9500
C16 C17 1.382(5)
C16 H16 0.9500
C17 C18 1.387(5)
C17 H17 0.9500
C18 H18 0.9500
C19 C20 1.395(4)
C19 C24 1.398(4)
C20 C21 1.387(5)
C20 H20 0.9500
C21 C22 1.382(5)
C21 H21 0.9500
C22 C23 1.387(5)
C22 H22 0.9500
C23 C24 1.391(5)
C23 H23 0.9500
C24 H24 0.9500
C25 C26 1.382(5)
C25 C30 1.405(4)
C26 C27 1.395(5)
C26 H26 0.9500
C27 C28 1.381(5)
C27 H27 0.9500
C28 C29 1.381(5)
C28 H28 0.9500
C29 C30 1.390(5)
C29 H29 0.9500
C30 H30 0.9500
C31 C32 1.389(5)
C31 C36 1.391(5)
C32 C33 1.387(5)
C32 H32 0.9500
C33 C34 1.374(6)
C33 H33 0.9500
C34 C35 1.380(6)
C34 H34 0.9500
C35 C36 1.384(5)
C35 H35 0.9500
C36 H36 0.9500
C37 C42 1.390(5)
C37 C38 1.407(5)
C38 C39 1.391(5)
C38 H38 0.9500
C39 C40 1.375(5)
C39 H39 0.9500
C40 C41 1.374(5)
C40 H40 0.9500
C41 C42 1.398(5)
C41 H41 0.9500
C42 H42 0.9500
C43 H43A 0.9900
C43 H43B 0.9900
C44 H44A 0.9900
C44 H44B 0.9900
C45 H45A 0.9900
C45 H45B 0.9900
C46 C51 1.381(5)
C46 C47 1.395(5)
C47 C48 1.386(5)
C47 H47 0.9500
C48 C49 1.388(6)
C48 H48 0.9500
C49 C50 1.377(6)
C49 H49 0.9500
C50 C51 1.399(5)
C50 H50 0.9500
C51 H51 0.9500
C52 C53 1.390(4)
C52 C57 1.392(5)
C53 C54 1.390(5)
C53 H53 0.9500
C54 C55 1.377(5)
C54 H54 0.9500
C55 C56 1.388(5)
C55 H55 0.9500
C56 C57 1.388(5)
C56 H56 0.9500
C57 H57 0.9500
C58 C59 1.378(5)
C58 C63 1.383(5)
C59 C60 1.396(5)
C59 H59 0.9500
C60 C61 1.360(5)
C60 H60 0.9500
C61 C62 1.355(6)
C61 H61 0.9500
C62 C63 1.390(5)
C62 H62 0.9500
C63 H63 0.9500
C64 C69 1.386(5)
C64 C65 1.389(5)
C65 C66 1.392(5)
C65 H65 0.9500
C66 C67 1.371(5)
C66 H66 0.9500
C67 C68 1.375(5)
C67 H67 0.9500
C68 C69 1.396(5)
C68 H68 0.9500
C69 H69 0.9500
C70 C75 1.383(5)
C70 C71 1.398(4)
C71 C72 1.388(5)
C71 H71 0.9500
C72 C73 1.374(5)
C72 H72 0.9500
C73 C74 1.385(5)
C73 H73 0.9500
C74 C75 1.395(5)
C74 H74 0.9500
C75 H75 0.9500
C76 C77 1.380(5)
C76 C81 1.390(5)
C77 C78 1.392(5)
C77 H77 0.9500
C78 C79 1.379(6)
C78 H78 0.9500
C79 C80 1.381(6)
C79 H79 0.9500
C80 C81 1.392(5)
C80 H80 0.9500
C81 H81 0.9500
C82 C83 1.380(5)
C82 C87 1.405(5)
C83 C84 1.397(5)
C83 H83 0.9500
C84 C85 1.383(6)
C84 H84 0.9500
C85 C86 1.360(6)
C85 H85 0.9500
C86 C87 1.384(5)
C86 H86 0.9500
C87 H87 0.9500
C88 H88A 0.9900
C88 H88B 0.9900
C90 H90A 0.9900
C90 H90B 0.9900
C89 H89A 0.9900
C89 H89B 0.9900
C101 C102 1.388(5)
C101 C106 1.390(6)
C101 C107 1.515(5)
C102 C103 1.382(5)
C102 H102 0.9500
C103 C104 1.374(6)
C103 H103 0.9500
C104 C105 1.371(6)
C104 H104 0.9500
C105 C106 1.384(6)
C105 H105 0.9500
C106 H106 0.9500
C107 H10A 0.9800
C107 H10B 0.9800
C107 H10C 0.9800
C107 H10D 0.9800
C107 H10E 0.9800
C107 H10F 0.9800
C111 C112 1.536(8)
C112 C113 1.491(7)
C113 C114 1.512(7)
C114 C115 1.526(7)
C115 C116 1.538(9)
C121 C122 1.539(9)
C122 C123 1.503(8)
C123 C124 1.508(8)
C124 C125 1.510(8)
C125 C126 1.545(9)
